data_7720230
loop_
_publ_author_name
'Ravi, Rajkumar'
'Saravanan, Raju'
'Butcher, Ray J.'
'Karuthapandi, Selvakumar'

_publ_section_title
;
 Chalcogen bond-driven self-assembly of a
 4-<i>tert</i>-butylcalix[4]arene-ebselen conjugate.
;
_journal_issue 11
_journal_name_full 'Dalton transactions (Cambridge, England : 2003)'
_journal_page_first 4687
_journal_page_last 4699
_journal_paper_doi 10.1039/d5dt02079d
_journal_volume 55
_journal_year 2026
_chemical_formula_sum 'C62 H70 N2 O6 Se2'
_chemical_formula_weight 1097.12
_space_group_crystal_system monoclinic
_space_group_IT_number 15
_space_group_name_Hall '-C 2yc'
_space_group_name_H-M_alt 'C 1 2/c 1'
_atom_sites_solution_hydrogens geom
_audit_creation_method SHELXL-2025/1
_audit_update_record
;
2026-02-11 deposited with the CCDC.	2026-02-17 downloaded from the CCDC.
;
_cell_angle_alpha 90
_cell_angle_beta 104.062(4)
_cell_angle_gamma 90
_cell_formula_units_Z 8
_cell_length_a 44.443(7)
_cell_length_b 12.6181(17)
_cell_length_c 20.733(3)
_cell_measurement_reflns_used 9902
_cell_measurement_temperature 100(2)
_cell_measurement_theta_max 21.97
_cell_measurement_theta_min 3.15
_cell_volume 11278(3)
_computing_cell_refinement 'APEX6/SAINT V8.42 (Bruker)'
_computing_data_collection 'APEX4 (Bruker, 2021)'
_computing_data_reduction 'SAINT V8.42/XPREP (Bruker)'
_computing_structure_refinement 'SHELXL-2025/1 (Sheldrick, 2025), WinGX'
_computing_structure_solution 'SHELXT 2018/2 (Sheldrick, 2018)'
_diffrn_ambient_temperature 100(2)
_diffrn_measured_fraction_theta_full 0.990
_diffrn_measured_fraction_theta_max 0.990
_diffrn_measurement_device_type 'Bruker D8 Venture Diffractometer'
_diffrn_measurement_method '\f and \w scans'
_diffrn_radiation_type MoK\a
_diffrn_radiation_wavelength 0.71073
_diffrn_reflns_av_R_equivalents 0.2034
_diffrn_reflns_av_unetI/netI 0.0923
_diffrn_reflns_Laue_measured_fraction_full 0.990
_diffrn_reflns_Laue_measured_fraction_max 0.990
_diffrn_reflns_limit_h_max 47
_diffrn_reflns_limit_h_min -46
_diffrn_reflns_limit_k_max 13
_diffrn_reflns_limit_k_min -13
_diffrn_reflns_limit_l_max 21
_diffrn_reflns_limit_l_min -21
_diffrn_reflns_number 70882
_diffrn_reflns_point_group_measured_fraction_full 0.990
_diffrn_reflns_point_group_measured_fraction_max 0.990
_diffrn_reflns_theta_full 22.143
_diffrn_reflns_theta_max 22.143
_diffrn_reflns_theta_min 2.543
_diffrn_source 'fine focus sealed tube'
_exptl_absorpt_coefficient_mu 1.363
_exptl_absorpt_correction_T_max 0.8009
_exptl_absorpt_correction_T_min 0.4243
_exptl_absorpt_correction_type multi-scan
_exptl_absorpt_process_details
;
 SADABS-2016/2 - Bruker AXS area detector 
 scaling and absorption correction
;
_exptl_crystal_colour colourless
_exptl_crystal_density_diffrn 1.292
_exptl_crystal_description plate
_exptl_crystal_F_000 4576
_exptl_crystal_size_max 0.463
_exptl_crystal_size_mid 0.176
_exptl_crystal_size_min 0.045
_refine_diff_density_max 0.751
_refine_diff_density_min -1.530
_refine_diff_density_rms 0.160
_refine_ls_extinction_method none
_refine_ls_goodness_of_fit_ref 1.055
_refine_ls_hydrogen_treatment constr
_refine_ls_matrix_type full
_refine_ls_number_parameters 590
_refine_ls_number_reflns 6969
_refine_ls_number_restraints 1080
_refine_ls_restrained_S_all 1.001
_refine_ls_R_factor_all 0.1595
_refine_ls_R_factor_gt 0.1039
_refine_ls_shift/su_max 0.001
_refine_ls_shift/su_mean 0.000
_refine_ls_structure_factor_coef Fsqd
_refine_ls_weighting_details 'w=1/[\s^2^(Fo^2^)+(0.0979P)^2^+489.0264P] where P=(Fo^2^+2Fc^2^)/3'
_refine_ls_weighting_scheme calc
_refine_ls_wR_factor_gt 0.2437
_refine_ls_wR_factor_ref 0.2802
_reflns_Friedel_coverage 0.000
_reflns_number_gt 4443
_reflns_number_total 6969
_reflns_threshold_expression 'I > 2\s(I)'
_cod_data_source_file d5dt02079d2.cif
_cod_data_source_block shelx_CCDC1
_cod_depositor_comments 'Adding full bibliography for 7720228--7720230.cif.'
_cod_original_sg_symbol_H-M 'C 2/c'
_cod_database_code 7720230
_shelx_shelxl_version_number 2025/1
_shelx_space_group_comment
;
The symmetry employed for this shelxl refinement is uniquely defined
by the following loop, which should always be used as a source of
symmetry information in preference to the above space-group names.
They are only intended as comments.
;
_shelx_estimated_absorpt_t_min 0.571
_shelx_estimated_absorpt_t_max 0.941

loop_
_space_group_symop_operation_xyz
'x, y, z'
'-x, y, -z+1/2'
'x+1/2, y+1/2, z'
'-x+1/2, y+1/2, -z+1/2'
'-x, -y, -z'
'x, -y, z-1/2'
'-x+1/2, -y+1/2, -z'
'x+1/2, -y+1/2, z-1/2'

loop_
_atom_site_label
_atom_site_type_symbol
_atom_site_fract_x
_atom_site_fract_y
_atom_site_fract_z
_atom_site_U_iso_or_equiv
_atom_site_adp_type
_atom_site_occupancy
_atom_site_site_symmetry_order
_atom_site_calc_flag
_atom_site_refinement_flags_posn
_atom_site_refinement_flags_adp
_atom_site_refinement_flags_occupancy
_atom_site_disorder_assembly
_atom_site_disorder_group
C1 C 0.48603(16) 0.0322(6) 0.6517(4) 0.023(2) Uani 1 1 d G U . . .
C2 C 0.46603(18) 0.0908(5) 0.6799(4) 0.028(2) Uani 1 1 d G U . . .
H2 H 0.466323 0.166028 0.678249 0.034 Uiso 1 1 calc R U . . .
C3 C 0.44558(17) 0.0393(6) 0.7106(4) 0.035(2) Uani 1 1 d G U . . .
H3 H 0.431910 0.079342 0.729857 0.042 Uiso 1 1 calc R U . . .
C4 C 0.44515(16) -0.0708(7) 0.7130(4) 0.035(2) Uani 1 1 d G U . . .
H4 H 0.431177 -0.105943 0.733946 0.042 Uiso 1 1 calc R U . . .
C5 C 0.46515(18) -0.1293(5) 0.6848(4) 0.029(2) Uani 1 1 d G U . . .
H5 H 0.464856 -0.204543 0.686425 0.035 Uiso 1 1 calc R U . . .
C6 C 0.48560(16) -0.0778(6) 0.6541(4) 0.0212(19) Uani 1 1 d G U . . .
C7 C 0.5088(3) -0.1336(10) 0.6262(6) 0.025(2) Uani 1 1 d . U . . .
C8 C 0.5496(3) -0.1061(11) 0.5723(7) 0.036(2) Uani 1 1 d . U . . .
H8A H 0.543072 -0.176847 0.553321 0.043 Uiso 1 1 calc R U . . .
H8B H 0.568880 -0.115267 0.607746 0.043 Uiso 1 1 calc R U . . .
C9 C 0.5563(4) -0.0352(11) 0.5182(7) 0.038(3) Uani 1 1 d . U . . .
H9A H 0.566562 -0.078218 0.489796 0.046 Uiso 1 1 calc R U . . .
H9B H 0.536279 -0.010207 0.489945 0.046 Uiso 1 1 calc R U . . .
C10 C 0.60724(14) 0.0374(7) 0.5588(4) 0.028(2) Uani 1 1 d G U . . .
C11 C 0.62331(18) 0.0289(7) 0.5093(3) 0.029(2) Uani 1 1 d G U . . .
C12 C 0.65551(18) 0.0230(8) 0.5262(3) 0.033(2) Uani 1 1 d G U . . .
H12 H 0.666492 0.017233 0.492368 0.040 Uiso 1 1 calc R U . . .
C13 C 0.67163(14) 0.0256(8) 0.5926(4) 0.038(2) Uani 1 1 d G U . . .
C14 C 0.65555(18) 0.0341(8) 0.6422(3) 0.035(2) Uani 1 1 d G U . . .
H14 H 0.666574 0.035854 0.687566 0.042 Uiso 1 1 calc R U . . .
C15 C 0.62336(18) 0.0400(7) 0.6252(3) 0.029(2) Uani 1 1 d G U . . .
C16 C 0.6069(3) 0.0600(11) 0.6818(6) 0.031(2) Uani 1 1 d . U . . .
H16A H 0.584214 0.059784 0.663079 0.037 Uiso 1 1 calc R U . . .
H16B H 0.611991 0.001511 0.714469 0.037 Uiso 1 1 calc R U . . .
C17 C 0.61636(19) 0.1645(5) 0.7172(4) 0.028(2) Uani 1 1 d G U . . .
C18 C 0.63699(19) 0.1662(5) 0.7794(4) 0.030(2) Uani 1 1 d G U . . .
H18 H 0.643871 0.101543 0.801660 0.036 Uiso 1 1 calc R U . . .
C19 C 0.64753(17) 0.2623(7) 0.8092(3) 0.032(2) Uani 1 1 d G U . . .
C20 C 0.63746(19) 0.3569(5) 0.7766(4) 0.027(2) Uani 1 1 d G U . . .
H20 H 0.644667 0.422625 0.796937 0.033 Uiso 1 1 calc R U . . .
C21 C 0.61683(19) 0.3553(5) 0.7144(4) 0.026(2) Uani 1 1 d G U . . .
C22 C 0.60628(16) 0.2591(6) 0.6846(3) 0.026(2) Uani 1 1 d G U . . .
C23 C 0.6068(3) 0.4595(11) 0.6762(6) 0.029(2) Uani 1 1 d . U . . .
H23A H 0.584002 0.459451 0.657846 0.035 Uiso 1 1 calc R U . . .
H23B H 0.612128 0.520504 0.706919 0.035 Uiso 1 1 calc R U . . .
C24 C 0.62325(17) 0.4704(7) 0.6194(3) 0.026(2) Uani 1 1 d G U . . .
C25 C 0.65546(17) 0.4753(8) 0.6363(3) 0.032(2) Uani 1 1 d G U . . .
H25 H 0.666389 0.480991 0.681593 0.039 Uiso 1 1 calc R U . . .
C26 C 0.67168(14) 0.4717(8) 0.5868(4) 0.039(2) Uani 1 1 d G U . . .
C27 C 0.65568(17) 0.4633(8) 0.5205(3) 0.034(2) Uani 1 1 d G U . . .
H27 H 0.666766 0.460914 0.486690 0.040 Uiso 1 1 calc R U . . .
C28 C 0.62347(17) 0.4585(7) 0.5036(3) 0.028(2) Uani 1 1 d G U . . .
C29 C 0.60725(13) 0.4620(7) 0.5531(3) 0.024(2) Uani 1 1 d G U . . .
C30 C 0.5564(4) 0.5360(11) 0.5410(7) 0.040(3) Uani 1 1 d . U . . .
H30A H 0.567143 0.579986 0.579171 0.048 Uiso 1 1 calc R U . . .
H30B H 0.536550 0.512128 0.549793 0.048 Uiso 1 1 calc R U . . .
C31 C 0.5495(4) 0.6028(11) 0.4808(7) 0.041(3) Uani 1 1 d . U . . .
H31A H 0.543178 0.673874 0.492912 0.050 Uiso 1 1 calc R U . . .
H31B H 0.568732 0.611514 0.465410 0.050 Uiso 1 1 calc R U . . .
C32 C 0.5091(3) 0.6326(10) 0.3830(6) 0.028(2) Uani 1 1 d . U . . .
C33 C 0.48559(16) 0.5790(6) 0.3307(3) 0.024(2) Uani 1 1 d G U . . .
C34 C 0.46523(18) 0.6309(5) 0.2789(4) 0.028(2) Uani 1 1 d G U . . .
H34 H 0.465013 0.706129 0.277027 0.034 Uiso 1 1 calc R U . . .
C35 C 0.44517(17) 0.5727(7) 0.2297(3) 0.035(3) Uani 1 1 d G U . . .
H35 H 0.431249 0.608198 0.194197 0.042 Uiso 1 1 calc R U . . .
C36 C 0.44548(17) 0.4626(7) 0.2323(3) 0.035(3) Uani 1 1 d G U . . .
H36 H 0.431773 0.422890 0.198702 0.042 Uiso 1 1 calc R U . . .
C37 C 0.46585(19) 0.4107(5) 0.2842(4) 0.029(2) Uani 1 1 d G U . . .
H37 H 0.466061 0.335511 0.286037 0.035 Uiso 1 1 calc R U . . .
C38 C 0.48590(16) 0.4689(6) 0.3334(3) 0.024(2) Uani 1 1 d G U . . .
C39 C 0.6062(3) 0.4412(11) 0.4301(6) 0.028(2) Uani 1 1 d . U . . .
H39A H 0.583529 0.441487 0.426063 0.034 Uiso 1 1 calc R U . . .
H39B H 0.611106 0.499952 0.402702 0.034 Uiso 1 1 calc R U . . .
C40 C 0.61574(19) 0.3355(5) 0.4046(4) 0.026(2) Uani 1 1 d G U . . .
C41 C 0.63639(19) 0.3337(5) 0.3639(4) 0.029(2) Uani 1 1 d G U . . .
H41 H 0.643271 0.398234 0.348711 0.035 Uiso 1 1 calc R U . . .
C42 C 0.64698(17) 0.2374(7) 0.3454(4) 0.032(2) Uani 1 1 d G U . . .
C43 C 0.63692(19) 0.1430(5) 0.3676(4) 0.030(2) Uani 1 1 d G U . . .
H43 H 0.644157 0.077186 0.354982 0.035 Uiso 1 1 calc R U . . .
C44 C 0.61627(19) 0.1448(5) 0.4083(4) 0.026(2) Uani 1 1 d G U . . .
C45 C 0.60568(16) 0.2411(7) 0.4268(3) 0.027(2) Uani 1 1 d G U . . .
C46 C 0.6067(3) 0.0404(11) 0.4346(6) 0.030(2) Uani 1 1 d . U . . .
H46A H 0.612502 -0.019527 0.409223 0.036 Uiso 1 1 calc R U . . .
H46B H 0.583975 0.038906 0.429079 0.036 Uiso 1 1 calc R U . . .
C47 C 0.7082(4) 0.0186(16) 0.6097(9) 0.061(3) Uani 1 1 d . U . . .
C48 C 0.7161(4) -0.1011(17) 0.6105(11) 0.081(5) Uani 1 1 d . U . . .
H48A H 0.710359 -0.128886 0.565014 0.122 Uiso 1 1 calc R U . . .
H48B H 0.704445 -0.139078 0.637882 0.122 Uiso 1 1 calc R U . . .
H48C H 0.738349 -0.111102 0.629123 0.122 Uiso 1 1 calc R U . . .
C49 C 0.7228(4) 0.0547(17) 0.6804(8) 0.072(5) Uani 1 1 d . U . . .
H49A H 0.745470 0.049897 0.688835 0.109 Uiso 1 1 calc R U . . .
H49B H 0.715602 0.009325 0.711893 0.109 Uiso 1 1 calc R U . . .
H49C H 0.716877 0.128320 0.685982 0.109 Uiso 1 1 calc R U . . .
C50 C 0.7217(4) 0.070(2) 0.5614(10) 0.093(6) Uani 1 1 d . U . . .
H50A H 0.718111 0.146689 0.562305 0.140 Uiso 1 1 calc R U . . .
H50B H 0.712134 0.042526 0.516946 0.140 Uiso 1 1 calc R U . . .
H50C H 0.744072 0.056253 0.572021 0.140 Uiso 1 1 calc R U . . .
C51 C 0.6700(4) 0.2625(13) 0.8801(7) 0.043(3) Uani 1 1 d . U . . .
C52 C 0.6920(4) 0.1664(16) 0.8910(9) 0.076(5) Uani 1 1 d . U . . .
H52A H 0.706273 0.171216 0.935032 0.114 Uiso 1 1 calc R U . . .
H52B H 0.703789 0.165665 0.856798 0.114 Uiso 1 1 calc R U . . .
H52C H 0.679764 0.101096 0.888082 0.114 Uiso 1 1 calc R U . . .
C53 C 0.6516(4) 0.2597(15) 0.9327(7) 0.056(4) Uani 1 1 d . U . . .
H53A H 0.639801 0.193359 0.928852 0.084 Uiso 1 1 calc R U . . .
H53B H 0.637194 0.319858 0.926260 0.084 Uiso 1 1 calc R U . . .
H53C H 0.665765 0.264092 0.976873 0.084 Uiso 1 1 calc R U . . .
C54 C 0.6916(4) 0.3621(15) 0.8898(9) 0.074(5) Uani 1 1 d . U . . .
H54A H 0.678996 0.426225 0.888700 0.111 Uiso 1 1 calc R U . . .
H54B H 0.702457 0.365176 0.854039 0.111 Uiso 1 1 calc R U . . .
H54C H 0.706731 0.357431 0.932794 0.111 Uiso 1 1 calc R U . . .
C55 C 0.7076(4) 0.4733(17) 0.6055(9) 0.062(3) Uani 1 1 d . U . . .
C56 C 0.7201(4) 0.413(2) 0.6691(9) 0.096(6) Uani 1 1 d . U . . .
H56A H 0.716560 0.336984 0.660907 0.144 Uiso 1 1 calc R U . . .
H56B H 0.709530 0.436469 0.702835 0.144 Uiso 1 1 calc R U . . .
H56C H 0.742442 0.426269 0.684821 0.144 Uiso 1 1 calc R U . . .
C57 C 0.7174(4) 0.5889(18) 0.6231(11) 0.090(5) Uani 1 1 d . U . . .
H57A H 0.740013 0.594713 0.632602 0.134 Uiso 1 1 calc R U . . .
H57B H 0.710295 0.610670 0.662348 0.134 Uiso 1 1 calc R U . . .
H57C H 0.707992 0.635040 0.585551 0.134 Uiso 1 1 calc R U . . .
C58 C 0.7217(4) 0.439(2) 0.5515(10) 0.088(5) Uani 1 1 d . U . . .
H58A H 0.718160 0.362559 0.543713 0.132 Uiso 1 1 calc R U . . .
H58B H 0.744095 0.452577 0.564171 0.132 Uiso 1 1 calc R U . . .
H58C H 0.712321 0.477775 0.510776 0.132 Uiso 1 1 calc R U . . .
C59 C 0.6688(3) 0.2377(13) 0.2968(7) 0.044(3) Uani 1 1 d . U . . .
C60 C 0.6902(4) 0.3327(16) 0.3099(10) 0.076(5) Uani 1 1 d . U . . .
H60A H 0.705828 0.326165 0.284067 0.114 Uiso 1 1 calc R U . . .
H60B H 0.700446 0.335988 0.357401 0.114 Uiso 1 1 calc R U . . .
H60C H 0.678090 0.397588 0.296854 0.114 Uiso 1 1 calc R U . . .
C61 C 0.6499(4) 0.2390(16) 0.2255(7) 0.061(4) Uani 1 1 d . U . . .
H61A H 0.637951 0.173141 0.215851 0.092 Uiso 1 1 calc R U . . .
H61B H 0.663800 0.245325 0.195563 0.092 Uiso 1 1 calc R U . . .
H61C H 0.635612 0.299537 0.218749 0.092 Uiso 1 1 calc R U . . .
C62 C 0.6885(4) 0.1342(15) 0.3066(9) 0.061(4) Uani 1 1 d . U . . .
H62A H 0.674945 0.073275 0.291356 0.091 Uiso 1 1 calc R U . . .
H62B H 0.698676 0.125501 0.353843 0.091 Uiso 1 1 calc R U . . .
H62C H 0.704229 0.138715 0.280841 0.091 Uiso 1 1 calc R U . . .
N1 N 0.5253(3) -0.0617(8) 0.6012(5) 0.030(2) Uani 1 1 d . U . . .
N2 N 0.5251(3) 0.5623(8) 0.4251(5) 0.033(2) Uani 1 1 d . U . . .
O1 O 0.5116(2) -0.2301(7) 0.6227(5) 0.039(2) Uani 1 1 d . U . . .
O2 O 0.5754(2) 0.0554(7) 0.5416(4) 0.0282(18) Uani 1 1 d . U . . .
O3 O 0.58508(19) 0.2528(7) 0.6234(4) 0.0267(19) Uani 1 1 d . U . . .
H3A H 0.584331 0.311245 0.603672 0.040 Uiso 1 1 calc R U . . .
O4 O 0.5751(2) 0.4447(7) 0.5376(4) 0.0266(18) Uani 1 1 d . U . . .
O5 O 0.5118(2) 0.7298(7) 0.3895(5) 0.039(2) Uani 1 1 d . U . . .
O6 O 0.58511(18) 0.2474(7) 0.4667(4) 0.028(2) Uani 1 1 d . U . . .
H6 H 0.580428 0.186075 0.476600 0.042 Uiso 1 1 calc R U . . .
Se1 Se 0.51660(3) 0.08304(10) 0.61030(6) 0.0245(4) Uani 1 1 d . U . . .
Se2 Se 0.51664(3) 0.41703(10) 0.40737(6) 0.0246(4) Uani 1 1 d . U . . .

loop_
_atom_site_aniso_label
_atom_site_aniso_U_11
_atom_site_aniso_U_22
_atom_site_aniso_U_33
_atom_site_aniso_U_23
_atom_site_aniso_U_13
_atom_site_aniso_U_12
C1 0.026(5) 0.027(4) 0.014(4) -0.002(4) 0.003(4) -0.005(3)
C2 0.025(5) 0.040(5) 0.016(5) -0.005(4) 0.000(4) 0.000(4)
C3 0.027(5) 0.059(5) 0.016(5) 0.001(5) 0.001(4) 0.000(5)
C4 0.024(5) 0.060(5) 0.019(5) 0.008(5) 0.002(4) 0.001(5)
C5 0.024(5) 0.043(5) 0.020(5) 0.010(4) 0.004(4) -0.005(4)
C6 0.022(4) 0.027(4) 0.014(4) 0.003(4) 0.002(3) -0.004(3)
C7 0.034(5) 0.015(3) 0.030(5) 0.000(4) 0.014(4) -0.005(3)
C8 0.047(5) 0.032(5) 0.038(5) -0.005(4) 0.026(4) -0.006(4)
C9 0.054(6) 0.033(5) 0.032(5) -0.011(4) 0.020(4) -0.019(4)
C10 0.042(4) 0.025(5) 0.019(3) -0.002(4) 0.013(3) -0.009(4)
C11 0.043(4) 0.027(5) 0.019(4) -0.002(4) 0.013(3) -0.009(4)
C12 0.042(4) 0.032(6) 0.030(4) 0.000(5) 0.016(4) -0.004(5)
C13 0.043(4) 0.043(6) 0.032(4) 0.004(5) 0.013(3) -0.002(5)
C14 0.044(4) 0.035(6) 0.028(5) 0.005(5) 0.012(4) -0.005(5)
C15 0.043(4) 0.027(5) 0.020(3) 0.004(4) 0.013(3) -0.008(4)
C16 0.040(5) 0.033(5) 0.022(4) 0.007(4) 0.013(4) 0.001(4)
C17 0.032(5) 0.034(4) 0.022(4) 0.003(3) 0.016(3) 0.003(4)
C18 0.037(5) 0.038(5) 0.020(4) 0.005(4) 0.016(4) 0.008(4)
C19 0.037(5) 0.041(4) 0.019(4) 0.002(3) 0.012(4) 0.008(4)
C20 0.034(5) 0.036(5) 0.016(4) -0.003(4) 0.016(4) 0.007(4)
C21 0.031(5) 0.036(4) 0.017(4) -0.002(3) 0.016(3) 0.007(4)
C22 0.029(5) 0.035(4) 0.017(4) 0.001(3) 0.012(3) 0.005(4)
C23 0.036(5) 0.034(5) 0.017(4) -0.004(4) 0.007(4) 0.005(4)
C24 0.041(4) 0.022(5) 0.014(3) -0.004(4) 0.007(3) 0.004(4)
C25 0.042(4) 0.033(6) 0.021(5) -0.005(5) 0.005(3) -0.001(5)
C26 0.042(4) 0.048(6) 0.026(4) -0.001(4) 0.009(3) -0.003(5)
C27 0.043(4) 0.037(6) 0.023(4) 0.004(5) 0.010(4) 0.000(5)
C28 0.042(4) 0.031(5) 0.013(4) 0.001(4) 0.009(3) 0.005(4)
C29 0.041(4) 0.020(5) 0.011(3) 0.000(4) 0.007(3) 0.008(4)
C30 0.056(6) 0.032(5) 0.028(5) -0.008(4) 0.001(5) 0.024(4)
C31 0.056(6) 0.030(6) 0.030(5) -0.008(4) -0.004(4) 0.011(5)
C32 0.038(5) 0.017(3) 0.027(4) 0.004(3) 0.006(4) 0.002(3)
C33 0.027(4) 0.027(4) 0.020(4) 0.005(3) 0.010(3) 0.003(3)
C34 0.027(5) 0.040(5) 0.021(4) 0.009(4) 0.012(4) 0.004(4)
C35 0.029(5) 0.056(5) 0.023(5) 0.004(4) 0.010(4) 0.001(5)
C36 0.031(5) 0.055(5) 0.021(5) -0.004(4) 0.010(4) -0.003(5)
C37 0.027(5) 0.044(5) 0.021(4) -0.009(4) 0.015(4) 0.000(4)
C38 0.030(5) 0.027(4) 0.016(4) 0.001(3) 0.010(4) 0.003(4)
C39 0.039(5) 0.037(5) 0.010(4) 0.002(4) 0.009(4) 0.002(5)
C40 0.029(5) 0.038(4) 0.010(4) 0.003(3) 0.003(3) 0.005(4)
C41 0.032(5) 0.041(5) 0.015(5) -0.001(4) 0.007(4) -0.002(4)
C42 0.033(5) 0.043(4) 0.022(5) -0.003(4) 0.013(4) -0.005(4)
C43 0.031(5) 0.041(5) 0.018(5) -0.004(4) 0.009(4) -0.004(4)
C44 0.027(5) 0.037(4) 0.013(4) -0.002(4) 0.004(3) -0.003(4)
C45 0.031(5) 0.039(4) 0.011(4) 0.002(4) 0.007(3) 0.003(4)
C46 0.040(5) 0.035(5) 0.017(4) -0.008(4) 0.012(4) -0.011(4)
C47 0.043(5) 0.087(7) 0.052(6) 0.004(6) 0.010(4) -0.003(6)
C48 0.049(9) 0.093(8) 0.100(12) -0.006(8) 0.014(9) 0.004(8)
C49 0.048(9) 0.108(12) 0.057(7) 0.004(8) 0.003(6) -0.017(9)
C50 0.047(9) 0.162(14) 0.070(9) 0.028(10) 0.012(8) -0.021(11)
C51 0.055(6) 0.049(6) 0.022(4) 0.005(5) 0.004(4) 0.007(5)
C52 0.083(11) 0.077(9) 0.052(10) -0.014(8) -0.016(8) 0.036(8)
C53 0.078(9) 0.073(11) 0.016(6) 0.000(7) 0.010(6) 0.009(8)
C54 0.083(10) 0.069(8) 0.050(10) 0.020(8) -0.020(8) -0.017(7)
C55 0.043(5) 0.095(8) 0.049(6) 0.000(6) 0.011(4) -0.003(6)
C56 0.056(10) 0.162(14) 0.064(9) 0.025(10) 0.003(8) 0.013(11)
C57 0.053(10) 0.111(9) 0.112(13) -0.024(9) 0.035(10) -0.021(8)
C58 0.054(9) 0.146(14) 0.069(9) -0.011(10) 0.025(8) 0.006(10)
C59 0.045(6) 0.061(6) 0.035(5) -0.005(5) 0.026(4) -0.007(4)
C60 0.074(10) 0.087(9) 0.085(11) -0.024(9) 0.052(9) -0.035(8)
C61 0.069(9) 0.084(11) 0.034(5) -0.001(7) 0.022(5) 0.002(8)
C62 0.051(9) 0.083(9) 0.062(10) 0.011(8) 0.040(8) 0.012(7)
N1 0.045(4) 0.019(4) 0.033(4) -0.003(4) 0.023(3) -0.006(3)
N2 0.047(5) 0.023(4) 0.024(4) 0.001(3) -0.001(3) 0.005(3)
O1 0.040(5) 0.012(3) 0.065(6) -0.002(4) 0.014(5) -0.005(4)
O2 0.041(4) 0.029(4) 0.019(4) -0.008(3) 0.016(3) -0.014(3)
O3 0.032(4) 0.031(5) 0.018(4) 0.004(4) 0.008(3) -0.001(4)
O4 0.039(3) 0.027(4) 0.014(4) -0.004(3) 0.006(3) 0.014(3)
O5 0.036(5) 0.013(4) 0.066(7) 0.005(4) 0.008(5) 0.008(4)
O6 0.032(5) 0.037(5) 0.017(4) -0.003(4) 0.012(3) -0.003(4)
Se1 0.0396(8) 0.0141(7) 0.0232(7) -0.0037(6) 0.0142(6) -0.0044(6)
Se2 0.0391(8) 0.0154(7) 0.0183(7) -0.0015(6) 0.0048(6) 0.0044(6)

loop_
_atom_type_symbol
_atom_type_description
_atom_type_scat_dispersion_real
_atom_type_scat_dispersion_imag
_atom_type_scat_source
C C 0.0033 0.0016 'International Tables Vol C Tables 4.2.6.8 and 6.1.1.4'
H H 0.0000 0.0000 'International Tables Vol C Tables 4.2.6.8 and 6.1.1.4'
N N 0.0061 0.0033 'International Tables Vol C Tables 4.2.6.8 and 6.1.1.4'
O O 0.0106 0.0060 'International Tables Vol C Tables 4.2.6.8 and 6.1.1.4'
Se Se -0.0929 2.2259 'International Tables Vol C Tables 4.2.6.8 and 6.1.1.4'

loop_
_geom_angle_atom_site_label_1
_geom_angle_atom_site_label_2
_geom_angle_atom_site_label_3
_geom_angle
_geom_angle_site_symmetry_1
_geom_angle_site_symmetry_3
_geom_angle_publ_flag
C2 C1 C6 120.0 . . ?
C2 C1 Se1 128.0(4) . . ?
C6 C1 Se1 112.0(4) . . ?
C1 C2 C3 120.0 . . ?
C1 C2 H2 120.0 . . ?
C3 C2 H2 120.0 . . ?
C4 C3 C2 120.0 . . ?
C4 C3 H3 120.0 . . ?
C2 C3 H3 120.0 . . ?
C3 C4 C5 120.0 . . ?
C3 C4 H4 120.0 . . ?
C5 C4 H4 120.0 . . ?
C6 C5 C4 120.0 . . ?
C6 C5 H5 120.0 . . ?
C4 C5 H5 120.0 . . ?
C5 C6 C1 120.0 . . ?
C5 C6 C7 123.5(7) . . ?
C1 C6 C7 116.4(7) . . ?
O1 C7 N1 125.0(12) . . ?
O1 C7 C6 125.8(11) . . ?
N1 C7 C6 109.1(10) . . ?
N1 C8 C9 111.8(12) . . ?
N1 C8 H8A 109.3 . . ?
C9 C8 H8A 109.3 . . ?
N1 C8 H8B 109.3 . . ?
C9 C8 H8B 109.3 . . ?
H8A C8 H8B 107.9 . . ?
O2 C9 C8 115.1(11) . . ?
O2 C9 H9A 108.5 . . ?
C8 C9 H9A 108.5 . . ?
O2 C9 H9B 108.5 . . ?
C8 C9 H9B 108.5 . . ?
H9A C9 H9B 107.5 . . ?
C11 C10 C15 120.0 . . ?
C11 C10 O2 119.8(6) . . ?
C15 C10 O2 119.8(6) . . ?
C12 C11 C10 120.0 . . ?
C12 C11 C46 117.8(7) . . ?
C10 C11 C46 121.7(7) . . ?
C11 C12 C13 120.0 . . ?
C11 C12 H12 120.0 . . ?
C13 C12 H12 120.0 . . ?
C12 C13 C14 120.0 . . ?
C12 C13 C47 118.4(8) . . ?
C14 C13 C47 121.6(8) . . ?
C15 C14 C13 120.0 . . ?
C15 C14 H14 120.0 . . ?
C13 C14 H14 120.0 . . ?
C14 C15 C10 120.0 . . ?
C14 C15 C16 117.7(7) . . ?
C10 C15 C16 122.1(7) . . ?
C17 C16 C15 112.5(9) . . ?
C17 C16 H16A 109.1 . . ?
C15 C16 H16A 109.1 . . ?
C17 C16 H16B 109.1 . . ?
C15 C16 H16B 109.1 . . ?
H16A C16 H16B 107.8 . . ?
C18 C17 C22 120.0 . . ?
C18 C17 C16 120.3(7) . . ?
C22 C17 C16 119.5(7) . . ?
C17 C18 C19 120.0 . . ?
C17 C18 H18 120.0 . . ?
C19 C18 H18 120.0 . . ?
C18 C19 C20 120.0 . . ?
C18 C19 C51 119.2(8) . . ?
C20 C19 C51 120.8(8) . . ?
C21 C20 C19 120.0 . . ?
C21 C20 H20 120.0 . . ?
C19 C20 H20 120.0 . . ?
C20 C21 C22 120.0 . . ?
C20 C21 C23 120.4(7) . . ?
C22 C21 C23 119.5(7) . . ?
O3 C22 C21 122.4(7) . . ?
O3 C22 C17 117.5(7) . . ?
C21 C22 C17 120.0 . . ?
C24 C23 C21 109.6(9) . . ?
C24 C23 H23A 109.8 . . ?
C21 C23 H23A 109.8 . . ?
C24 C23 H23B 109.8 . . ?
C21 C23 H23B 109.8 . . ?
H23A C23 H23B 108.2 . . ?
C25 C24 C29 120.0 . . ?
C25 C24 C23 117.7(7) . . ?
C29 C24 C23 121.8(7) . . ?
C24 C25 C26 120.0 . . ?
C24 C25 H25 120.0 . . ?
C26 C25 H25 120.0 . . ?
C27 C26 C25 120.0 . . ?
C27 C26 C55 119.8(8) . . ?
C25 C26 C55 120.2(8) . . ?
C28 C27 C26 120.0 . . ?
C28 C27 H27 120.0 . . ?
C26 C27 H27 120.0 . . ?
C27 C28 C29 120.0 . . ?
C27 C28 C39 119.3(7) . . ?
C29 C28 C39 120.6(7) . . ?
C28 C29 C24 120.0 . . ?
C28 C29 O4 120.5(6) . . ?
C24 C29 O4 119.0(6) . . ?
O4 C30 C31 115.0(12) . . ?
O4 C30 H30A 108.5 . . ?
C31 C30 H30A 108.5 . . ?
O4 C30 H30B 108.5 . . ?
C31 C30 H30B 108.5 . . ?
H30A C30 H30B 107.5 . . ?
N2 C31 C30 115.4(13) . . ?
N2 C31 H31A 108.4 . . ?
C30 C31 H31A 108.4 . . ?
N2 C31 H31B 108.4 . . ?
C30 C31 H31B 108.4 . . ?
H31A C31 H31B 107.5 . . ?
O5 C32 N2 124.8(13) . . ?
O5 C32 C33 124.6(11) . . ?
N2 C32 C33 110.4(11) . . ?
C34 C33 C38 120.0 . . ?
C34 C33 C32 124.4(7) . . ?
C38 C33 C32 115.5(7) . . ?
C33 C34 C35 120.0 . . ?
C33 C34 H34 120.0 . . ?
C35 C34 H34 120.0 . . ?
C34 C35 C36 120.0 . . ?
C34 C35 H35 120.0 . . ?
C36 C35 H35 120.0 . . ?
C37 C36 C35 120.0 . . ?
C37 C36 H36 120.0 . . ?
C35 C36 H36 120.0 . . ?
C38 C37 C36 120.0 . . ?
C38 C37 H37 120.0 . . ?
C36 C37 H37 120.0 . . ?
C37 C38 C33 120.0 . . ?
C37 C38 Se2 128.0(4) . . ?
C33 C38 Se2 112.0(4) . . ?
C40 C39 C28 110.5(9) . . ?
C40 C39 H39A 109.6 . . ?
C28 C39 H39A 109.6 . . ?
C40 C39 H39B 109.6 . . ?
C28 C39 H39B 109.6 . . ?
H39A C39 H39B 108.1 . . ?
C41 C40 C45 120.0 . . ?
C41 C40 C39 120.2(7) . . ?
C45 C40 C39 119.6(7) . . ?
C42 C41 C40 120.0 . . ?
C42 C41 H41 120.0 . . ?
C40 C41 H41 120.0 . . ?
C43 C42 C41 120.0 . . ?
C43 C42 C59 121.1(8) . . ?
C41 C42 C59 118.8(8) . . ?
C42 C43 C44 120.0 . . ?
C42 C43 H43 120.0 . . ?
C44 C43 H43 120.0 . . ?
C45 C44 C43 120.0 . . ?
C45 C44 C46 121.0(7) . . ?
C43 C44 C46 119.0(7) . . ?
O6 C45 C44 122.4(7) . . ?
O6 C45 C40 117.6(7) . . ?
C44 C45 C40 120.0 . . ?
C44 C46 C11 109.3(9) . . ?
C44 C46 H46A 109.8 . . ?
C11 C46 H46A 109.8 . . ?
C44 C46 H46B 109.8 . . ?
C11 C46 H46B 109.8 . . ?
H46A C46 H46B 108.3 . . ?
C50 C47 C49 112.4(17) . . ?
C50 C47 C48 108.4(18) . . ?
C49 C47 C48 103.9(16) . . ?
C50 C47 C13 113.5(14) . . ?
C49 C47 C13 112.0(14) . . ?
C48 C47 C13 105.9(14) . . ?
C47 C48 H48A 109.5 . . ?
C47 C48 H48B 109.5 . . ?
H48A C48 H48B 109.5 . . ?
C47 C48 H48C 109.5 . . ?
H48A C48 H48C 109.5 . . ?
H48B C48 H48C 109.5 . . ?
C47 C49 H49A 109.5 . . ?
C47 C49 H49B 109.5 . . ?
H49A C49 H49B 109.5 . . ?
C47 C49 H49C 109.5 . . ?
H49A C49 H49C 109.5 . . ?
H49B C49 H49C 109.5 . . ?
C47 C50 H50A 109.5 . . ?
C47 C50 H50B 109.5 . . ?
H50A C50 H50B 109.5 . . ?
C47 C50 H50C 109.5 . . ?
H50A C50 H50C 109.5 . . ?
H50B C50 H50C 109.5 . . ?
C53 C51 C52 108.1(14) . . ?
C53 C51 C54 110.3(14) . . ?
C52 C51 C54 105.6(14) . . ?
C53 C51 C19 110.0(11) . . ?
C52 C51 C19 112.0(12) . . ?
C54 C51 C19 110.7(11) . . ?
C51 C52 H52A 109.5 . . ?
C51 C52 H52B 109.5 . . ?
H52A C52 H52B 109.5 . . ?
C51 C52 H52C 109.5 . . ?
H52A C52 H52C 109.5 . . ?
H52B C52 H52C 109.5 . . ?
C51 C53 H53A 109.5 . . ?
C51 C53 H53B 109.5 . . ?
H53A C53 H53B 109.5 . . ?
C51 C53 H53C 109.5 . . ?
H53A C53 H53C 109.5 . . ?
H53B C53 H53C 109.5 . . ?
C51 C54 H54A 109.5 . . ?
C51 C54 H54B 109.5 . . ?
H54A C54 H54B 109.5 . . ?
C51 C54 H54C 109.5 . . ?
H54A C54 H54C 109.5 . . ?
H54B C54 H54C 109.5 . . ?
C58 C55 C56 112.3(18) . . ?
C58 C55 C57 108.3(17) . . ?
C56 C55 C57 104.4(17) . . ?
C58 C55 C26 114.1(14) . . ?
C56 C55 C26 110.5(14) . . ?
C57 C55 C26 106.5(14) . . ?
C55 C56 H56A 109.5 . . ?
C55 C56 H56B 109.5 . . ?
H56A C56 H56B 109.5 . . ?
C55 C56 H56C 109.5 . . ?
H56A C56 H56C 109.5 . . ?
H56B C56 H56C 109.5 . . ?
C55 C57 H57A 109.5 . . ?
C55 C57 H57B 109.5 . . ?
H57A C57 H57B 109.5 . . ?
C55 C57 H57C 109.5 . . ?
H57A C57 H57C 109.5 . . ?
H57B C57 H57C 109.5 . . ?
C55 C58 H58A 109.5 . . ?
C55 C58 H58B 109.5 . . ?
H58A C58 H58B 109.5 . . ?
C55 C58 H58C 109.5 . . ?
H58A C58 H58C 109.5 . . ?
H58B C58 H58C 109.5 . . ?
C61 C59 C60 110.0(15) . . ?
C61 C59 C42 110.4(11) . . ?
C60 C59 C42 110.3(12) . . ?
C61 C59 C62 107.3(14) . . ?
C60 C59 C62 109.3(14) . . ?
C42 C59 C62 109.3(12) . . ?
C59 C60 H60A 109.5 . . ?
C59 C60 H60B 109.5 . . ?
H60A C60 H60B 109.5 . . ?
C59 C60 H60C 109.5 . . ?
H60A C60 H60C 109.5 . . ?
H60B C60 H60C 109.5 . . ?
C59 C61 H61A 109.5 . . ?
C59 C61 H61B 109.5 . . ?
H61A C61 H61B 109.5 . . ?
C59 C61 H61C 109.5 . . ?
H61A C61 H61C 109.5 . . ?
H61B C61 H61C 109.5 . . ?
C59 C62 H62A 109.5 . . ?
C59 C62 H62B 109.5 . . ?
H62A C62 H62B 109.5 . . ?
C59 C62 H62C 109.5 . . ?
H62A C62 H62C 109.5 . . ?
H62B C62 H62C 109.5 . . ?
C7 N1 C8 115.1(11) . . ?
C7 N1 Se1 118.0(9) . . ?
C8 N1 Se1 126.8(8) . . ?
C32 N2 C31 117.4(11) . . ?
C32 N2 Se2 118.2(9) . . ?
C31 N2 Se2 124.4(9) . . ?
C10 O2 C9 115.9(10) . . ?
C22 O3 H3A 109.5 . . ?
C29 O4 C30 115.8(10) . . ?
C45 O6 H6 109.5 . . ?
N1 Se1 C1 84.5(4) . . ?
N2 Se2 C38 83.9(4) . . ?

loop_
_geom_bond_atom_site_label_1
_geom_bond_atom_site_label_2
_geom_bond_distance
_geom_bond_site_symmetry_2
_geom_bond_publ_flag
C1 C2 1.3900 . ?
C1 C6 1.3900 . ?
C1 Se1 1.887(5) . ?
C2 C3 1.3900 . ?
C2 H2 0.9500 . ?
C3 C4 1.3900 . ?
C3 H3 0.9500 . ?
C4 C5 1.3900 . ?
C4 H4 0.9500 . ?
C5 C6 1.3900 . ?
C5 H5 0.9500 . ?
C6 C7 1.477(14) . ?
C7 O1 1.229(15) . ?
C7 N1 1.346(16) . ?
C8 N1 1.471(17) . ?
C8 C9 1.518(19) . ?
C8 H8A 0.9900 . ?
C8 H8B 0.9900 . ?
C9 O2 1.436(15) . ?
C9 H9A 0.9900 . ?
C9 H9B 0.9900 . ?
C10 C11 1.3900 . ?
C10 C15 1.3900 . ?
C10 O2 1.393(11) . ?
C11 C12 1.3900 . ?
C11 C46 1.551(14) . ?
C12 C13 1.3900 . ?
C12 H12 0.9500 . ?
C13 C14 1.3900 . ?
C13 C47 1.579(18) . ?
C14 C15 1.3900 . ?
C14 H14 0.9500 . ?
C15 C16 1.545(14) . ?
C16 C17 1.518(14) . ?
C16 H16A 0.9900 . ?
C16 H16B 0.9900 . ?
C17 C18 1.3900 . ?
C17 C22 1.3900 . ?
C18 C19 1.3900 . ?
C18 H18 0.9500 . ?
C19 C20 1.3900 . ?
C19 C51 1.564(15) . ?
C20 C21 1.3900 . ?
C20 H20 0.9500 . ?
C21 C22 1.3900 . ?
C21 C23 1.544(14) . ?
C22 O3 1.387(9) . ?
C23 C24 1.537(14) . ?
C23 H23A 0.9900 . ?
C23 H23B 0.9900 . ?
C24 C25 1.3900 . ?
C24 C29 1.3900 . ?
C25 C26 1.3900 . ?
C25 H25 0.9500 . ?
C26 C27 1.3900 . ?
C26 C55 1.550(18) . ?
C27 C28 1.3900 . ?
C27 H27 0.9500 . ?
C28 C29 1.3900 . ?
C28 C39 1.546(13) . ?
C29 O4 1.405(10) . ?
C30 O4 1.431(15) . ?
C30 C31 1.475(19) . ?
C30 H30A 0.9900 . ?
C30 H30B 0.9900 . ?
C31 N2 1.469(17) . ?
C31 H31A 0.9900 . ?
C31 H31B 0.9900 . ?
C32 O5 1.236(15) . ?
C32 N2 1.325(16) . ?
C32 C33 1.473(14) . ?
C33 C34 1.3900 . ?
C33 C38 1.3900 . ?
C34 C35 1.3900 . ?
C34 H34 0.9500 . ?
C35 C36 1.3900 . ?
C35 H35 0.9500 . ?
C36 C37 1.3900 . ?
C36 H36 0.9500 . ?
C37 C38 1.3900 . ?
C37 H37 0.9500 . ?
C38 Se2 1.905(5) . ?
C39 C40 1.532(14) . ?
C39 H39A 0.9900 . ?
C39 H39B 0.9900 . ?
C40 C41 1.3900 . ?
C40 C45 1.3900 . ?
C41 C42 1.3900 . ?
C41 H41 0.9500 . ?
C42 C43 1.3900 . ?
C42 C59 1.558(14) . ?
C43 C44 1.3900 . ?
C43 H43 0.9500 . ?
C44 C45 1.3900 . ?
C44 C46 1.526(14) . ?
C45 O6 1.376(9) . ?
C46 H46A 0.9900 . ?
C46 H46B 0.9900 . ?
C47 C50 1.44(2) . ?
C47 C49 1.52(2) . ?
C47 C48 1.55(3) . ?
C48 H48A 0.9800 . ?
C48 H48B 0.9800 . ?
C48 H48C 0.9800 . ?
C49 H49A 0.9800 . ?
C49 H49B 0.9800 . ?
C49 H49C 0.9800 . ?
C50 H50A 0.9800 . ?
C50 H50B 0.9800 . ?
C50 H50C 0.9800 . ?
C51 C53 1.52(2) . ?
C51 C52 1.54(2) . ?
C51 C54 1.56(2) . ?
C52 H52A 0.9800 . ?
C52 H52B 0.9800 . ?
C52 H52C 0.9800 . ?
C53 H53A 0.9800 . ?
C53 H53B 0.9800 . ?
C53 H53C 0.9800 . ?
C54 H54A 0.9800 . ?
C54 H54B 0.9800 . ?
C54 H54C 0.9800 . ?
C55 C58 1.48(2) . ?
C55 C56 1.51(3) . ?
C55 C57 1.54(3) . ?
C56 H56A 0.9800 . ?
C56 H56B 0.9800 . ?
C56 H56C 0.9800 . ?
C57 H57A 0.9800 . ?
C57 H57B 0.9800 . ?
C57 H57C 0.9800 . ?
C58 H58A 0.9800 . ?
C58 H58B 0.9800 . ?
C58 H58C 0.9800 . ?
C59 C61 1.51(2) . ?
C59 C60 1.51(2) . ?
C59 C62 1.56(2) . ?
C60 H60A 0.9800 . ?
C60 H60B 0.9800 . ?
C60 H60C 0.9800 . ?
C61 H61A 0.9800 . ?
C61 H61B 0.9800 . ?
C61 H61C 0.9800 . ?
C62 H62A 0.9800 . ?
C62 H62B 0.9800 . ?
C62 H62C 0.9800 . ?
N1 Se1 1.886(10) . ?
N2 Se2 1.889(11) . ?
O3 H3A 0.8400 . ?
O6 H6 0.8400 . ?

loop_
_geom_hbond_atom_site_label_D
_geom_hbond_atom_site_label_H
_geom_hbond_atom_site_label_A
_geom_hbond_distance_DH
_geom_hbond_distance_HA
_geom_hbond_distance_DA
_geom_hbond_angle_DHA
_geom_hbond_site_symmetry_A
_geom_hbond_publ_flag
C2 H2 O5 0.95 2.31 2.977(12) 127.1 5_666 yes
C9 H9B Se1 0.99 2.88 3.709(15) 141.5 5_656 yes
C30 H30B Se2 0.99 2.86 3.705(15) 143.3 5_666 yes
C37 H37 O1 0.95 2.33 2.997(12) 126.9 5_656 yes
O3 H3A O4 0.84 2.15 2.974(12) 168.0 . yes
O6 H6 O2 0.84 2.18 2.966(12) 156.8 . yes
C2 H2 O5 0.95 2.31 2.977(12) 127.1 5_666 yes
C9 H9B Se1 0.99 2.88 3.709(15) 141.5 5_656 yes
C30 H30B Se2 0.99 2.86 3.705(15) 143.3 5_666 yes
C37 H37 O1 0.95 2.33 2.997(12) 126.9 5_656 yes
O3 H3A O4 0.84 2.15 2.974(12) 168.0 . yes
O6 H6 O2 0.84 2.18 2.966(12) 156.8 . yes

loop_
_geom_torsion_atom_site_label_1
_geom_torsion_atom_site_label_2
_geom_torsion_atom_site_label_3
_geom_torsion_atom_site_label_4
_geom_torsion
_geom_torsion_site_symmetry_1
_geom_torsion_site_symmetry_2
_geom_torsion_site_symmetry_3
_geom_torsion_site_symmetry_4
_geom_torsion_publ_flag
C6 C1 C2 C3 0.0 . . . . ?
Se1 C1 C2 C3 -177.7(6) . . . . ?
C1 C2 C3 C4 0.0 . . . . ?
C2 C3 C4 C5 0.0 . . . . ?
C3 C4 C5 C6 0.0 . . . . ?
C4 C5 C6 C1 0.0 . . . . ?
C4 C5 C6 C7 176.5(9) . . . . ?
C2 C1 C6 C5 0.0 . . . . ?
Se1 C1 C6 C5 178.0(5) . . . . ?
C2 C1 C6 C7 -176.8(8) . . . . ?
Se1 C1 C6 C7 1.2(8) . . . . ?
C5 C6 C7 O1 4.8(17) . . . . ?
C1 C6 C7 O1 -178.5(11) . . . . ?
C5 C6 C7 N1 -178.9(8) . . . . ?
C1 C6 C7 N1 -2.3(12) . . . . ?
N1 C8 C9 O2 78.6(16) . . . . ?
C15 C10 C11 C12 0.0 . . . . ?
O2 C10 C11 C12 172.7(9) . . . . ?
C15 C10 C11 C46 -172.0(9) . . . . ?
O2 C10 C11 C46 0.8(10) . . . . ?
C10 C11 C12 C13 0.0 . . . . ?
C46 C11 C12 C13 172.3(9) . . . . ?
C11 C12 C13 C14 0.0 . . . . ?
C11 C12 C13 C47 179.9(11) . . . . ?
C12 C13 C14 C15 0.0 . . . . ?
C47 C13 C14 C15 -179.9(12) . . . . ?
C13 C14 C15 C10 0.0 . . . . ?
C13 C14 C15 C16 -174.3(9) . . . . ?
C11 C10 C15 C14 0.0 . . . . ?
O2 C10 C15 C14 -172.7(9) . . . . ?
C11 C10 C15 C16 174.1(9) . . . . ?
O2 C10 C15 C16 1.3(10) . . . . ?
C14 C15 C16 C17 60.8(11) . . . . ?
C10 C15 C16 C17 -113.4(9) . . . . ?
C15 C16 C17 C18 -103.6(9) . . . . ?
C15 C16 C17 C22 71.1(11) . . . . ?
C22 C17 C18 C19 0.0 . . . . ?
C16 C17 C18 C19 174.7(9) . . . . ?
C17 C18 C19 C20 0.0 . . . . ?
C17 C18 C19 C51 178.4(9) . . . . ?
C18 C19 C20 C21 0.0 . . . . ?
C51 C19 C20 C21 -178.3(9) . . . . ?
C19 C20 C21 C22 0.0 . . . . ?
C19 C20 C21 C23 -176.9(9) . . . . ?
C20 C21 C22 O3 178.2(8) . . . . ?
C23 C21 C22 O3 -4.8(10) . . . . ?
C20 C21 C22 C17 0.0 . . . . ?
C23 C21 C22 C17 177.0(9) . . . . ?
C18 C17 C22 O3 -178.3(8) . . . . ?
C16 C17 C22 O3 7.0(9) . . . . ?
C18 C17 C22 C21 0.0 . . . . ?
C16 C17 C22 C21 -174.7(9) . . . . ?
C20 C21 C23 C24 105.0(9) . . . . ?
C22 C21 C23 C24 -71.9(11) . . . . ?
C21 C23 C24 C25 -61.4(11) . . . . ?
C21 C23 C24 C29 110.5(9) . . . . ?
C29 C24 C25 C26 0.0 . . . . ?
C23 C24 C25 C26 172.0(9) . . . . ?
C24 C25 C26 C27 0.0 . . . . ?
C24 C25 C26 C55 -177.9(12) . . . . ?
C25 C26 C27 C28 0.0 . . . . ?
C55 C26 C27 C28 177.9(12) . . . . ?
C26 C27 C28 C29 0.0 . . . . ?
C26 C27 C28 C39 -175.7(9) . . . . ?
C27 C28 C29 C24 0.0 . . . . ?
C39 C28 C29 C24 175.7(9) . . . . ?
C27 C28 C29 O4 -172.5(9) . . . . ?
C39 C28 C29 O4 3.2(10) . . . . ?
C25 C24 C29 C28 0.0 . . . . ?
C23 C24 C29 C28 -171.6(9) . . . . ?
C25 C24 C29 O4 172.6(8) . . . . ?
C23 C24 C29 O4 1.0(10) . . . . ?
O4 C30 C31 N2 77.7(17) . . . . ?
O5 C32 C33 C34 5.8(17) . . . . ?
N2 C32 C33 C34 -179.5(8) . . . . ?
O5 C32 C33 C38 -178.0(11) . . . . ?
N2 C32 C33 C38 -3.4(13) . . . . ?
C38 C33 C34 C35 0.0 . . . . ?
C32 C33 C34 C35 176.0(9) . . . . ?
C33 C34 C35 C36 0.0 . . . . ?
C34 C35 C36 C37 0.0 . . . . ?
C35 C36 C37 C38 0.0 . . . . ?
C36 C37 C38 C33 0.0 . . . . ?
C36 C37 C38 Se2 -177.8(6) . . . . ?
C34 C33 C38 C37 0.0 . . . . ?
C32 C33 C38 C37 -176.3(9) . . . . ?
C34 C33 C38 Se2 178.1(5) . . . . ?
C32 C33 C38 Se2 1.8(8) . . . . ?
C27 C28 C39 C40 60.7(11) . . . . ?
C29 C28 C39 C40 -115.0(9) . . . . ?
C28 C39 C40 C41 -103.0(9) . . . . ?
C28 C39 C40 C45 71.7(11) . . . . ?
C45 C40 C41 C42 0.0 . . . . ?
C39 C40 C41 C42 174.7(9) . . . . ?
C40 C41 C42 C43 0.0 . . . . ?
C40 C41 C42 C59 176.9(9) . . . . ?
C41 C42 C43 C44 0.0 . . . . ?
C59 C42 C43 C44 -176.8(9) . . . . ?
C42 C43 C44 C45 0.0 . . . . ?
C42 C43 C44 C46 -177.2(9) . . . . ?
C43 C44 C45 O6 179.6(8) . . . . ?
C46 C44 C45 O6 -3.2(10) . . . . ?
C43 C44 C45 C40 0.0 . . . . ?
C46 C44 C45 C40 177.2(9) . . . . ?
C41 C40 C45 O6 -179.6(8) . . . . ?
C39 C40 C45 O6 5.7(9) . . . . ?
C41 C40 C45 C44 0.0 . . . . ?
C39 C40 C45 C44 -174.7(9) . . . . ?
C45 C44 C46 C11 -71.7(11) . . . . ?
C43 C44 C46 C11 105.5(9) . . . . ?
C12 C11 C46 C44 -63.2(11) . . . . ?
C10 C11 C46 C44 108.9(9) . . . . ?
C12 C13 C47 C50 34(2) . . . . ?
C14 C13 C47 C50 -145.7(15) . . . . ?
C12 C13 C47 C49 163.0(12) . . . . ?
C14 C13 C47 C49 -17.1(19) . . . . ?
C12 C13 C47 C48 -84.4(14) . . . . ?
C14 C13 C47 C48 95.5(14) . . . . ?
C18 C19 C51 C53 -86.4(13) . . . . ?
C20 C19 C51 C53 91.9(13) . . . . ?
C18 C19 C51 C52 33.8(16) . . . . ?
C20 C19 C51 C52 -147.9(12) . . . . ?
C18 C19 C51 C54 151.4(11) . . . . ?
C20 C19 C51 C54 -30.3(15) . . . . ?
C27 C26 C55 C58 -15(2) . . . . ?
C25 C26 C55 C58 163.3(14) . . . . ?
C27 C26 C55 C56 -142.4(14) . . . . ?
C25 C26 C55 C56 36(2) . . . . ?
C27 C26 C55 C57 104.8(14) . . . . ?
C25 C26 C55 C57 -77.3(15) . . . . ?
C43 C42 C59 C61 90.5(14) . . . . ?
C41 C42 C59 C61 -86.3(13) . . . . ?
C43 C42 C59 C60 -147.7(12) . . . . ?
C41 C42 C59 C60 35.5(16) . . . . ?
C43 C42 C59 C62 -27.4(14) . . . . ?
C41 C42 C59 C62 155.8(10) . . . . ?
O1 C7 N1 C8 -4(2) . . . . ?
C6 C7 N1 C8 179.3(10) . . . . ?
O1 C7 N1 Se1 178.6(11) . . . . ?
C6 C7 N1 Se1 2.3(14) . . . . ?
C9 C8 N1 C7 152.4(12) . . . . ?
C9 C8 N1 Se1 -30.9(16) . . . . ?
O5 C32 N2 C31 -5(2) . . . . ?
C33 C32 N2 C31 -179.6(11) . . . . ?
O5 C32 N2 Se2 178.1(11) . . . . ?
C33 C32 N2 Se2 3.5(14) . . . . ?
C30 C31 N2 C32 152.5(13) . . . . ?
C30 C31 N2 Se2 -30.8(17) . . . . ?
C11 C10 O2 C9 78.1(10) . . . . ?
C15 C10 O2 C9 -109.1(9) . . . . ?
C8 C9 O2 C10 82.8(14) . . . . ?
C28 C29 O4 C30 -108.9(9) . . . . ?
C24 C29 O4 C30 78.5(10) . . . . ?
C31 C30 O4 C29 83.9(14) . . . . ?
C7 N1 Se1 C1 -1.4(10) . . . . ?
C8 N1 Se1 C1 -178.0(11) . . . . ?
C2 C1 Se1 N1 177.8(6) . . . . ?
C6 C1 Se1 N1 0.0(5) . . . . ?
C32 N2 Se2 C38 -2.2(10) . . . . ?
C31 N2 Se2 C38 -178.9(11) . . . . ?
